data_4077797
loop_
_publ_author_name
'Clegg, William'
'Izod, Keith'
'O'Shaughnessy, Paul'

_publ_section_title
;
 First Structurally Authenticated Heavier Alkali Metal Phosphinomethanide
;
_journal_issue 16
_journal_name_full Organometallics
_journal_page_first 2939
_journal_paper_doi 10.1021/om990276j
_journal_volume 18
_journal_year 1999
_chemical_formula_sum 'C25 H42 K N2 P Si2'
_chemical_formula_weight 496.86
_chemical_name_systematic
;
 ?
;
_space_group_IT_number 14
_symmetry_cell_setting monoclinic
_symmetry_space_group_name_Hall '-P 2yn'
_symmetry_space_group_name_H-M 'P 1 21/n 1'
_atom_sites_solution_hydrogens geom
_atom_sites_solution_primary direct
_atom_sites_solution_secondary difmap
_audit_creation_method SHELXL-97
_cell_angle_alpha 90.00
_cell_angle_beta 92.5140(10)
_cell_angle_gamma 90.00
_cell_formula_units_Z 4
_cell_length_a 9.9165(4)
_cell_length_b 17.7521(8)
_cell_length_c 15.8600(7)
_cell_measurement_reflns_used 8933
_cell_measurement_temperature 160(2)
_cell_measurement_theta_max 29.14
_cell_measurement_theta_min 2.63
_cell_volume 2789.3(2)
_computing_cell_refinement 'Siemens SMART'
_computing_data_collection 'Siemens SMART'
_computing_data_reduction 'Siemens SAINT'
_computing_molecular_graphics 'Siemens SHELXTL'
_computing_publication_material 'SHELXTL and local programs'
_computing_structure_refinement 'Siemens SHELXTL'
_computing_structure_solution 'Siemens SHELXTL'
_diffrn_ambient_temperature 160(2)
_diffrn_measured_fraction_theta_full 0.920
_diffrn_measured_fraction_theta_max 0.920
_diffrn_measurement_device_type 'Siemens SMART CCD diffractometer'
_diffrn_measurement_method '\w rotation with narrow frames'
_diffrn_radiation_monochromator graphite
_diffrn_radiation_source 'fine-focus sealed tube'
_diffrn_radiation_type MoK\a
_diffrn_radiation_wavelength 0.71073
_diffrn_reflns_av_R_equivalents 0.0219
_diffrn_reflns_av_sigmaI/netI 0.0310
_diffrn_reflns_limit_h_max 12
_diffrn_reflns_limit_h_min -13
_diffrn_reflns_limit_k_max 22
_diffrn_reflns_limit_k_min -24
_diffrn_reflns_limit_l_max 19
_diffrn_reflns_limit_l_min -21
_diffrn_reflns_number 17747
_diffrn_reflns_theta_full 29.14
_diffrn_reflns_theta_max 29.14
_diffrn_reflns_theta_min 2.29
_exptl_absorpt_coefficient_mu 0.349
_exptl_absorpt_correction_T_max 0.9348
_exptl_absorpt_correction_T_min 0.8372
_exptl_absorpt_correction_type empirical
_exptl_crystal_colour yellow
_exptl_crystal_density_diffrn 1.183
_exptl_crystal_density_method 'not measured'
_exptl_crystal_description block
_exptl_crystal_F_000 1072
_exptl_crystal_size_max 0.54
_exptl_crystal_size_mid 0.30
_exptl_crystal_size_min 0.26
_refine_diff_density_max 0.351
_refine_diff_density_min -0.232
_refine_diff_density_rms 0.045
_refine_ls_extinction_method none
_refine_ls_goodness_of_fit_ref 1.043
_refine_ls_hydrogen_treatment mixed
_refine_ls_matrix_type full
_refine_ls_number_parameters 290
_refine_ls_number_reflns 6913
_refine_ls_number_restraints 0
_refine_ls_restrained_S_all 1.043
_refine_ls_R_factor_all 0.0448
_refine_ls_R_factor_gt 0.0324
_refine_ls_shift/su_max 0.001
_refine_ls_shift/su_mean 0.000
_refine_ls_structure_factor_coef Fsqd
_refine_ls_weighting_details 'calc w=1/[\s^2^(Fo^2^)+(0.0484P)^2^+0.0924P] where P=(Fo^2^+2Fc^2^)/3'
_refine_ls_weighting_scheme calc
_refine_ls_wR_factor_gt 0.0814
_refine_ls_wR_factor_ref 0.0838
_reflns_number_gt 5417
_reflns_number_total 6913
_reflns_threshold_expression >2sigma(I)
_cod_data_source_file om990276j.cif
_cod_data_source_block ki33
_cod_original_sg_symbol_H-M P2(1)/n
_cod_database_code 4077797

loop_
_symmetry_equiv_pos_as_xyz
'x, y, z'
'-x+1/2, y+1/2, -z+1/2'
'-x, -y, -z'
'x-1/2, -y-1/2, z-1/2'

loop_
_atom_site_label
_atom_site_type_symbol
_atom_site_fract_x
_atom_site_fract_y
_atom_site_fract_z
_atom_site_U_iso_or_equiv
_atom_site_adp_type
_atom_site_occupancy
_atom_site_symmetry_multiplicity
_atom_site_calc_flag
_atom_site_refinement_flags
K1 K 0.92683(3) 0.173201(18) 0.98146(2) 0.02854(9) Uani 1 1 d .
P1 P 1.14776(3) 0.128202(18) 0.84714(2) 0.01748(8) Uani 1 1 d .
N1 N 1.02120(12) 0.31335(7) 0.90401(8) 0.0255(3) Uani 1 1 d .
N2 N 1.14143(12) 0.11583(7) 1.08340(8) 0.0271(3) Uani 1 1 d .
Si1 Si 0.95437(4) 0.11706(2) 0.69321(3) 0.02435(9) Uani 1 1 d .
Si2 Si 1.26269(4) 0.10836(2) 0.66549(2) 0.02235(9) Uani 1 1 d .
C1 C 1.12566(13) 0.11042(7) 0.73873(8) 0.0201(3) Uani 1 1 d .
C2 C 0.93652(19) 0.19223(10) 0.60867(11) 0.0409(4) Uani 1 1 d .
H2A H 0.9586 0.2415 0.6334 0.061 Uiso 1 1 calc R
H2B H 0.8435 0.1928 0.5852 0.061 Uiso 1 1 calc R
H2C H 0.9983 0.1813 0.5637 0.061 Uiso 1 1 calc R
C3 C 0.82465(15) 0.14247(9) 0.77259(11) 0.0320(3) Uani 1 1 d .
H3A H 0.8223 0.1031 0.8159 0.048 Uiso 1 1 calc R
H3B H 0.7355 0.1467 0.7438 0.048 Uiso 1 1 calc R
H3C H 0.8489 0.1907 0.7992 0.048 Uiso 1 1 calc R
C4 C 0.88559(18) 0.02867(10) 0.64148(11) 0.0412(4) Uani 1 1 d .
H4A H 0.9355 0.0179 0.5909 0.062 Uiso 1 1 calc R
H4B H 0.7898 0.0357 0.6256 0.062 Uiso 1 1 calc R
H4C H 0.8958 -0.0136 0.6810 0.062 Uiso 1 1 calc R
C5 C 1.31518(18) 0.20535(9) 0.62861(11) 0.0361(4) Uani 1 1 d .
H5A H 1.2396 0.2290 0.5968 0.054 Uiso 1 1 calc R
H5B H 1.3922 0.2006 0.5924 0.054 Uiso 1 1 calc R
H5C H 1.3408 0.2366 0.6777 0.054 Uiso 1 1 calc R
C6 C 1.42634(16) 0.06214(10) 0.70259(10) 0.0341(4) Uani 1 1 d .
H6A H 1.4633 0.0883 0.7529 0.051 Uiso 1 1 calc R
H6B H 1.4911 0.0649 0.6577 0.051 Uiso 1 1 calc R
H6C H 1.4095 0.0093 0.7164 0.051 Uiso 1 1 calc R
C7 C 1.21281(17) 0.05644(8) 0.56514(9) 0.0308(3) Uani 1 1 d .
H7A H 1.1812 0.0058 0.5790 0.046 Uiso 1 1 calc R
H7B H 1.2910 0.0526 0.5297 0.046 Uiso 1 1 calc R
H7C H 1.1403 0.0840 0.5346 0.046 Uiso 1 1 calc R
C8 C 1.23588(13) 0.04574(7) 0.89825(8) 0.0195(3) Uani 1 1 d .
C9 C 1.24293(14) -0.02035(8) 0.85034(9) 0.0233(3) Uani 1 1 d .
H9 H 1.2089 -0.0198 0.7934 0.028 Uiso 1 1 calc R
C10 C 1.29800(15) -0.08677(8) 0.88328(10) 0.0275(3) Uani 1 1 d .
H10 H 1.3012 -0.1306 0.8491 0.033 Uiso 1 1 calc R
C11 C 1.34810(15) -0.08877(8) 0.96606(10) 0.0287(3) Uani 1 1 d .
H11 H 1.3884 -0.1334 0.9887 0.034 Uiso 1 1 calc R
C12 C 1.33862(14) -0.02450(8) 1.01567(9) 0.0263(3) Uani 1 1 d .
H12 H 1.3720 -0.0260 1.0727 0.032 Uiso 1 1 calc R
C13 C 1.28128(13) 0.04234(8) 0.98387(9) 0.0213(3) Uani 1 1 d .
C14 C 1.27264(14) 0.10845(8) 1.04384(9) 0.0240(3) Uani 1 1 d .
H14A H 1.3443 0.1031 1.0889 0.029 Uiso 1 1 calc R
H14B H 1.2906 0.1554 1.0125 0.029 Uiso 1 1 calc R
C15 C 1.11152(19) 0.04879(11) 1.13288(13) 0.0455(5) Uani 1 1 d .
H15A H 1.0941 0.0061 1.0948 0.068 Uiso 1 1 calc R
H15B H 1.0317 0.0582 1.1656 0.068 Uiso 1 1 calc R
H15C H 1.1888 0.0372 1.1714 0.068 Uiso 1 1 calc R
C16 C 1.14677(19) 0.18122(10) 1.14000(11) 0.0405(4) Uani 1 1 d .
H16A H 1.0614 0.1853 1.1686 0.061 Uiso 1 1 calc R
H16B H 1.1612 0.2270 1.1071 0.061 Uiso 1 1 calc R
H16C H 1.2212 0.1750 1.1821 0.061 Uiso 1 1 calc R
C17 C 1.28105(13) 0.20214(7) 0.85786(8) 0.0193(3) Uani 1 1 d .
C18 C 1.41821(14) 0.18533(8) 0.87321(9) 0.0232(3) Uani 1 1 d .
H18 H 1.4439 0.1345 0.8838 0.028 Uiso 1 1 calc R
C19 C 1.51772(15) 0.24046(8) 0.87346(10) 0.0280(3) Uani 1 1 d .
H19 H 1.6098 0.2271 0.8835 0.034 Uiso 1 1 calc R
C20 C 1.48239(16) 0.31505(9) 0.85907(10) 0.0302(3) Uani 1 1 d .
H20 H 1.5497 0.3531 0.8589 0.036 Uiso 1 1 calc R
C21 C 1.34741(16) 0.33327(8) 0.84497(9) 0.0275(3) Uani 1 1 d .
H21 H 1.3233 0.3844 0.8349 0.033 Uiso 1 1 calc R
C22 C 1.24546(14) 0.27881(7) 0.84507(8) 0.0216(3) Uani 1 1 d .
C23 C 1.10131(14) 0.30427(8) 0.82776(9) 0.0243(3) Uani 1 1 d .
H23A H 1.1025 0.3530 0.7975 0.029 Uiso 1 1 calc R
H23B H 1.0553 0.2672 0.7898 0.029 Uiso 1 1 calc R
C24 C 1.08667(17) 0.36678(9) 0.96308(10) 0.0343(4) Uani 1 1 d .
H24A H 1.1764 0.3479 0.9808 0.052 Uiso 1 1 calc R
H24B H 1.0319 0.3724 1.0126 0.052 Uiso 1 1 calc R
H24C H 1.0956 0.4157 0.9353 0.052 Uiso 1 1 calc R
C25 C 0.88788(16) 0.34354(9) 0.87734(12) 0.0366(4) Uani 1 1 d .
H25A H 0.8301 0.3451 0.9259 0.055 Uiso 1 1 calc R
H25B H 0.8464 0.3111 0.8335 0.055 Uiso 1 1 calc R
H25C H 0.8983 0.3945 0.8549 0.055 Uiso 1 1 calc R

loop_
_atom_site_aniso_label
_atom_site_aniso_U_11
_atom_site_aniso_U_22
_atom_site_aniso_U_33
_atom_site_aniso_U_23
_atom_site_aniso_U_13
_atom_site_aniso_U_12
K1 0.02660(17) 0.03200(17) 0.02758(17) -0.00079(13) 0.00753(13) 0.00176(13)
P1 0.01906(17) 0.01678(16) 0.01676(16) -0.00017(12) 0.00246(12) -0.00030(12)
N1 0.0253(6) 0.0229(6) 0.0287(7) -0.0005(5) 0.0046(5) 0.0016(5)
N2 0.0269(6) 0.0308(6) 0.0240(6) -0.0005(5) 0.0047(5) -0.0023(5)
Si1 0.0241(2) 0.0260(2) 0.0226(2) -0.00306(15) -0.00244(15) 0.00079(15)
Si2 0.0281(2) 0.01978(18) 0.01962(19) -0.00057(14) 0.00651(15) 0.00117(15)
C1 0.0220(7) 0.0209(6) 0.0175(6) -0.0006(5) 0.0016(5) 0.0007(5)
C2 0.0426(10) 0.0455(10) 0.0340(9) 0.0075(8) -0.0069(7) 0.0119(8)
C3 0.0219(7) 0.0359(8) 0.0380(9) -0.0052(7) 0.0010(6) 0.0004(6)
C4 0.0391(10) 0.0459(10) 0.0382(10) -0.0131(8) -0.0018(8) -0.0085(8)
C5 0.0473(10) 0.0250(8) 0.0377(9) -0.0012(7) 0.0199(8) -0.0039(7)
C6 0.0295(8) 0.0419(9) 0.0317(8) -0.0034(7) 0.0091(7) 0.0059(7)
C7 0.0442(9) 0.0268(7) 0.0218(7) -0.0026(6) 0.0069(6) 0.0029(7)
C8 0.0183(6) 0.0188(6) 0.0216(7) 0.0026(5) 0.0034(5) -0.0016(5)
C9 0.0257(7) 0.0211(7) 0.0233(7) 0.0010(5) 0.0040(6) -0.0015(5)
C10 0.0317(8) 0.0185(6) 0.0330(8) 0.0011(6) 0.0082(6) -0.0005(6)
C11 0.0250(7) 0.0245(7) 0.0367(8) 0.0103(6) 0.0042(6) 0.0027(6)
C12 0.0229(7) 0.0307(7) 0.0254(7) 0.0081(6) 0.0000(6) -0.0010(6)
C13 0.0186(6) 0.0233(7) 0.0222(7) 0.0027(5) 0.0023(5) -0.0038(5)
C14 0.0246(7) 0.0280(7) 0.0194(7) 0.0001(6) 0.0011(5) -0.0050(6)
C15 0.0415(10) 0.0481(11) 0.0484(11) 0.0121(9) 0.0205(8) -0.0044(8)
C16 0.0423(10) 0.0476(10) 0.0321(9) -0.0112(8) 0.0068(7) 0.0015(8)
C17 0.0229(7) 0.0204(6) 0.0149(6) -0.0015(5) 0.0033(5) -0.0017(5)
C18 0.0241(7) 0.0224(7) 0.0233(7) 0.0019(5) 0.0036(5) -0.0006(5)
C19 0.0217(7) 0.0326(8) 0.0299(8) 0.0009(6) 0.0038(6) -0.0036(6)
C20 0.0308(8) 0.0288(8) 0.0314(8) 0.0009(6) 0.0061(6) -0.0117(6)
C21 0.0364(8) 0.0192(7) 0.0275(8) 0.0016(6) 0.0079(6) -0.0039(6)
C22 0.0274(7) 0.0213(6) 0.0164(6) -0.0003(5) 0.0040(5) 0.0002(5)
C23 0.0290(8) 0.0197(6) 0.0242(7) 0.0013(5) 0.0017(6) 0.0035(6)
C24 0.0346(9) 0.0390(9) 0.0300(8) -0.0083(7) 0.0075(7) -0.0025(7)
C25 0.0298(8) 0.0318(8) 0.0483(10) -0.0052(7) 0.0027(7) 0.0058(7)

loop_
_atom_type_symbol
_atom_type_description
_atom_type_scat_dispersion_real
_atom_type_scat_dispersion_imag
_atom_type_scat_source
C C 0.0033 0.0016 'International Tables Vol C Tables 4.2.6.8 and 6.1.1.4'
H H 0.0000 0.0000 'International Tables Vol C Tables 4.2.6.8 and 6.1.1.4'
N N 0.0061 0.0033 'International Tables Vol C Tables 4.2.6.8 and 6.1.1.4'
Si Si 0.0817 0.0704 'International Tables Vol C Tables 4.2.6.8 and 6.1.1.4'
P P 0.1023 0.0942 'International Tables Vol C Tables 4.2.6.8 and 6.1.1.4'
K K 0.2009 0.2494 'International Tables Vol C Tables 4.2.6.8 and 6.1.1.4'

loop_
_geom_angle_atom_site_label_1
_geom_angle_atom_site_label_2
_geom_angle_atom_site_label_3
_geom_angle
_geom_angle_site_symmetry_1
_geom_angle_site_symmetry_3
N2 K1 N1 107.46(4) . .
N2 K1 P1 76.74(3) . .
N1 K1 P1 72.30(2) . .
N2 K1 C11 107.96(4) . 3_757
N1 K1 C11 141.40(4) . 3_757
P1 K1 C11 131.07(3) . 3_757
N2 K1 C16 26.68(4) . .
N1 K1 C16 94.06(4) . .
P1 K1 C16 93.98(3) . .
C11 K1 C16 111.28(4) 3_757 .
N2 K1 C5 95.52(4) . 4_566
N1 K1 C5 82.51(4) . 4_566
P1 K1 C5 149.62(3) . 4_566
C11 K1 C5 79.31(4) 3_757 4_566
C16 K1 C5 70.70(4) . 4_566
N2 K1 C25 131.16(4) . .
N1 K1 C25 24.95(4) . .
P1 K1 C25 88.05(3) . .
C11 K1 C25 116.61(4) 3_757 .
C16 K1 C25 112.78(5) . .
C5 K1 C25 74.95(4) 4_566 .
N2 K1 C3 132.54(4) . .
N1 K1 C3 79.58(4) . .
P1 K1 C3 60.51(3) . .
C11 K1 C3 87.64(4) 3_757 .
C16 K1 C3 154.48(4) . .
C5 K1 C3 131.77(4) 4_566 .
C25 K1 C3 70.08(4) . .
N2 K1 C10 88.58(4) . 3_757
N1 K1 C10 147.69(3) . 3_757
P1 K1 C10 139.75(3) . 3_757
C11 K1 C10 23.19(4) 3_757 3_757
C16 K1 C10 88.23(4) . 3_757
C5 K1 C10 67.86(4) 4_566 3_757
C25 K1 C10 127.78(4) . 3_757
C3 K1 C10 110.38(4) . 3_757
C1 P1 C17 105.89(6) . .
C1 P1 C8 108.66(6) . .
C17 P1 C8 101.27(6) . .
C1 P1 K1 129.34(5) . .
C17 P1 K1 105.36(4) . .
C8 P1 K1 103.04(4) . .
C24 N1 C25 108.39(12) . .
C24 N1 C23 110.69(12) . .
C25 N1 C23 108.15(12) . .
C24 N1 K1 114.85(9) . .
C25 N1 K1 97.45(9) . .
C23 N1 K1 116.05(8) . .
C15 N2 C16 108.56(14) . .
C15 N2 C14 111.05(12) . .
C16 N2 C14 108.76(12) . .
C15 N2 K1 115.96(10) . .
C16 N2 K1 94.10(10) . .
C14 N2 K1 116.61(8) . .
C1 Si1 C4 115.62(7) . .
C1 Si1 C3 113.65(7) . .
C4 Si1 C3 104.15(8) . .
C1 Si1 C2 112.52(7) . .
C4 Si1 C2 104.92(9) . .
C3 Si1 C2 104.93(8) . .
C1 Si2 C7 111.81(7) . .
C1 Si2 C6 117.61(7) . .
C7 Si2 C6 103.91(7) . .
C1 Si2 C5 113.55(7) . .
C7 Si2 C5 104.40(7) . .
C6 Si2 C5 104.27(8) . .
P1 C1 Si1 116.86(7) . .
P1 C1 Si2 124.28(8) . .
Si1 C1 Si2 117.16(7) . .
C9 C8 C13 117.64(12) . .
C9 C8 P1 116.98(10) . .
C13 C8 P1 124.95(10) . .
C10 C9 C8 122.27(14) . .
C11 C10 C9 119.78(14) . .
C11 C10 K1 67.70(8) . 3_757
C9 C10 K1 110.50(9) . 3_757
C10 C11 C12 119.03(13) . .
C10 C11 K1 89.11(9) . 3_757
C12 C11 K1 98.92(9) . 3_757
C11 C12 C13 121.84(14) . .
C12 C13 C8 119.32(13) . .
C12 C13 C14 117.61(12) . .
C8 C13 C14 123.07(12) . .
N2 C14 C13 114.26(11) . .
C18 C17 C22 117.51(12) . .
C18 C17 P1 122.94(10) . .
C22 C17 P1 119.43(10) . .
C19 C18 C17 122.24(13) . .
C20 C19 C18 119.86(14) . .
C21 C20 C19 119.01(13) . .
C20 C21 C22 122.11(13) . .
C21 C22 C17 119.21(13) . .
C21 C22 C23 118.06(12) . .
C17 C22 C23 122.67(12) . .
N1 C23 C22 114.82(12) . .

loop_
_geom_bond_atom_site_label_1
_geom_bond_atom_site_label_2
_geom_bond_distance
_geom_bond_site_symmetry_2
K1 N2 2.8067(13) .
K1 N1 2.9454(12) .
K1 P1 3.2227(5) .
K1 C11 3.2513(15) 3_757
K1 C16 3.2585(19) .
K1 C5 3.3981(16) 4_566
K1 C25 3.4589(18) .
K1 C3 3.4646(17) .
K1 C10 3.5137(14) 3_757
P1 C1 1.7524(14) .
P1 C17 1.8652(14) .
P1 C8 1.8712(13) .
N1 C24 1.465(2) .
N1 C25 1.471(2) .
N1 C23 1.4845(18) .
N2 C15 1.463(2) .
N2 C16 1.467(2) .
N2 C14 1.4750(18) .
Si1 C1 1.8202(14) .
Si1 C4 1.8846(17) .
Si1 C3 1.8935(16) .
Si1 C2 1.8944(17) .
Si2 C1 1.8264(13) .
Si2 C7 1.8863(15) .
Si2 C6 1.8893(17) .
Si2 C5 1.8984(15) .
C8 C9 1.4013(19) .
C8 C13 1.4130(19) .
C9 C10 1.392(2) .
C10 C11 1.384(2) .
C10 K1 3.5137(14) 3_757
C11 C12 1.391(2) .
C11 K1 3.2513(15) 3_757
C12 C13 1.4002(19) .
C13 C14 1.5154(19) .
C17 C18 1.4033(19) .
C17 C22 1.4184(19) .
C18 C19 1.3897(19) .
C19 C20 1.386(2) .
C20 C21 1.386(2) .
C21 C22 1.3989(19) .
C22 C23 1.513(2) .
